data_7213905
loop_
_publ_author_name
'Luo, Rui'
'Xu, Heng'
'Gu, Hao-Xue'
'Wang, Xin'
'Xu, Yan'
'Shen, Xuan'
'Bao, Weiwei'
'Zhu, Dun-Ru'

_publ_section_title
;
 Four MOFs with 2,2&#x2032;-dimethoxy-4,4&#x2032;-biphenyldicarboxylic
 acid: syntheses, structures, topologies and properties
;
_journal_issue 5
_journal_name_full CrystEngComm
_journal_page_first 784
_journal_paper_doi 10.1039/c3ce41428k
_journal_volume 16
_journal_year 2014
_chemical_formula_moiety '2(C64 H46 Cd3 Na O24), C32 H24 Cd O12, 4(C2 H8 N)'
_chemical_formula_sum 'C168 H148 Cd7 N4 Na2 O60'
_chemical_formula_weight 4015.68
_chemical_name_systematic
; 
 ? 
;
_space_group_IT_number 122
_symmetry_cell_setting tetragonal
_symmetry_space_group_name_Hall 'I -4 2bw'
_symmetry_space_group_name_H-M 'I -4 2 d'
_atom_sites_solution_hydrogens geom
_atom_sites_solution_primary direct
_atom_sites_solution_secondary difmap
_audit_creation_method SHELXL-97
_cell_angle_alpha 90.00
_cell_angle_beta 90.00
_cell_angle_gamma 90.00
_cell_formula_units_Z 4
_cell_length_a 21.769(2)
_cell_length_b 21.769(2)
_cell_length_c 44.426(9)
_cell_measurement_reflns_used 9149
_cell_measurement_temperature 296(2)
_cell_measurement_theta_max 27.07
_cell_measurement_theta_min 1.60
_cell_volume 21053(5)
_computing_cell_refinement 'SAINT (Bruker, 2005)'
_computing_data_collection 'APEX2 (Bruker, 2005)'
_computing_data_reduction SAINT
_computing_molecular_graphics SHELXTL
_computing_publication_material SHELXTL
_computing_structure_refinement 'SHELXL-97 (Sheldrick, 1997)'
_computing_structure_solution 'SHELXS-97 (Sheldrick, 1990)'
_diffrn_ambient_temperature 296(2)
_diffrn_measured_fraction_theta_full 1.000
_diffrn_measured_fraction_theta_max 1.000
_diffrn_measurement_device_type 'Bruker APEX-II CCD'
_diffrn_measurement_method '\f and \w scans'
_diffrn_radiation_monochromator graphite
_diffrn_radiation_source 'fine-focus sealed tube'
_diffrn_radiation_type MoK\a
_diffrn_radiation_wavelength 0.71073
_diffrn_reflns_av_R_equivalents 0.0506
_diffrn_reflns_av_sigmaI/netI 0.0314
_diffrn_reflns_limit_h_max 25
_diffrn_reflns_limit_h_min -25
_diffrn_reflns_limit_k_max 23
_diffrn_reflns_limit_k_min -25
_diffrn_reflns_limit_l_max 51
_diffrn_reflns_limit_l_min -52
_diffrn_reflns_number 72886
_diffrn_reflns_theta_full 25.00
_diffrn_reflns_theta_max 25.00
_diffrn_reflns_theta_min 1.61
_exptl_absorpt_coefficient_mu 0.770
_exptl_absorpt_correction_T_max 0.9065
_exptl_absorpt_correction_T_min 0.8998
_exptl_absorpt_correction_type multi-scan
_exptl_absorpt_process_details 'SADABS; (Sheldrick, 2003)'
_exptl_crystal_colour Colourless
_exptl_crystal_density_diffrn 1.267
_exptl_crystal_density_method 'not measured'
_exptl_crystal_description Block
_exptl_crystal_F_000 8088
_exptl_crystal_size_max 0.14
_exptl_crystal_size_mid 0.14
_exptl_crystal_size_min 0.13
_platon_squeeze_details
;
;
_refine_diff_density_max 0.990
_refine_diff_density_min -0.634
_refine_diff_density_rms 0.113
_refine_ls_abs_structure_details 'Flack H D (1983), Acta Cryst. A39, 876-881'
_refine_ls_abs_structure_Flack 0.05(5)
_refine_ls_extinction_method none
_refine_ls_goodness_of_fit_ref 1.096
_refine_ls_hydrogen_treatment constr
_refine_ls_matrix_type full
_refine_ls_number_parameters 603
_refine_ls_number_reflns 9278
_refine_ls_number_restraints 447
_refine_ls_restrained_S_all 1.164
_refine_ls_R_factor_all 0.0635
_refine_ls_R_factor_gt 0.0565
_refine_ls_shift/su_max 0.010
_refine_ls_shift/su_mean 0.001
_refine_ls_structure_factor_coef Fsqd
_refine_ls_weighting_details 'calc w=1/[\s^2^(Fo^2^)+(0.1179P)^2^+14.8717P] where P=(Fo^2^+2Fc^2^)/3'
_refine_ls_weighting_scheme calc
_refine_ls_wR_factor_gt 0.1642
_refine_ls_wR_factor_ref 0.1703
_reflns_number_gt 7940
_reflns_number_total 9278
_reflns_threshold_expression >2sigma(I)
_cod_data_source_file c3ce41428k.txt
_cod_data_source_block bww-8-Cd
_cod_depositor_comments
;
The following automatic conversions were performed:

'_symmetry_cell_setting' value 'Tetragonal' changed to 'tetragonal'
according to
/usr/data/users/saulius/automatic-downloads/current/RSC/lib/dictionaries/cif_core.dic
dictionary named 'cif_core.dic' version 2.4.2 from
2011-04-26.

'_exptl_absorpt_correction_type' value 'multi-scan '
changed to 'multi-scan' according to
/usr/data/users/saulius/automatic-downloads/current/RSC/lib/dictionaries/cif_core.dic
dictionary named 'cif_core.dic' version 2.4.2 from 2011-04-26.

Automatic conversion script
Id: cif_fix_values 2281 2013-09-26 08:29:07Z andrius 
;
_cod_original_sg_symbol_Hall 'I -4 2bw  '
_cod_original_sg_symbol_H-M I-42d
_cod_database_code 7213905

loop_
_symmetry_equiv_pos_as_xyz
'x, y, z'
'-x, -y, z'
'y, -x, -z'
'-y, x, -z'
'-x+1/2, y, -z+3/4'
'x+1/2, -y, -z+3/4'
'-y+1/2, -x, z+3/4'
'y+1/2, x, z+3/4'
'x+1/2, y+1/2, z+1/2'
'-x+1/2, -y+1/2, z+1/2'
'y+1/2, -x+1/2, -z+1/2'
'-y+1/2, x+1/2, -z+1/2'
'-x+1, y+1/2, -z+5/4'
'x+1, -y+1/2, -z+5/4'
'-y+1, -x+1/2, z+5/4'
'y+1, x+1/2, z+5/4'

loop_
_atom_site_label
_atom_site_type_symbol
_atom_site_fract_x
_atom_site_fract_y
_atom_site_fract_z
_atom_site_U_iso_or_equiv
_atom_site_adp_type
_atom_site_occupancy
_atom_site_symmetry_multiplicity
_atom_site_calc_flag
_atom_site_refinement_flags
_atom_site_disorder_assembly
_atom_site_disorder_group
Cd1 Cd -0.119549(14) -0.381783(14) -0.923975(6) 0.04017(7) Uani 1 1 d . . .
Cd2 Cd -0.12199(2) -0.2500 -0.8750 0.03961(10) Uani 1 2 d S . .
Cd3 Cd 0.0000 0.0000 -0.5000 0.0877(3) Uani 1 4 d S . .
Na1 Na 0.0000 -0.5000 -0.92323(9) 0.1021(12) Uani 1 2 d SU . .
O1 O -0.0747(2) -0.45961(19) -0.95409(9) 0.0779(12) Uani 1 1 d . . .
O2 O -0.1657(2) -0.4258(2) -0.96814(10) 0.0817(13) Uani 1 1 d . . .
O3 O -0.07913(19) -0.7956(2) -1.14698(11) 0.0866(14) Uani 1 1 d . A .
O4 O -0.17840(18) -0.80718(17) -1.14076(8) 0.0595(10) Uani 1 1 d . A .
O5 O -0.0510(3) -0.6560(3) -1.01662(15) 0.1411(19) Uani 1 1 d DU . .
O6 O -0.2266(3) -0.6654(2) -1.05289(12) 0.1091(15) Uani 1 1 d DU . .
O7 O -0.0442(2) -0.4248(2) -0.89132(11) 0.0955(14) Uani 1 1 d U . .
O8 O -0.05518(17) -0.32755(18) -0.88802(8) 0.0656(11) Uani 1 1 d . . .
O9 O 0.29894(18) -0.3893(2) -0.70124(8) 0.0782(13) Uani 1 1 d . C .
O10 O 0.21657(16) -0.3752(2) -0.67199(7) 0.0662(10) Uani 1 1 d . C .
O11 O 0.1378(4) -0.4625(3) -0.81632(19) 0.170(2) Uani 1 1 d DU . .
O12A O 0.0533(7) -0.3711(8) -0.7445(3) 0.170(3) Uani 0.50 1 d PDU . .
O12 O 0.2203(5) -0.3860(7) -0.8056(2) 0.127(3) Uani 0.50 1 d PDU . .
O13 O 0.0314(3) -0.0867(3) -0.47462(13) 0.130(2) Uani 1 1 d . . .
O14 O -0.0538(3) -0.0538(3) -0.45780(18) 0.137(3) Uani 1 1 d . . .
O15 O 0.0833(3) -0.2641(3) -0.40571(16) 0.143(3) Uani 1 1 d . . .
C1 C -0.1174(3) -0.4621(2) -0.97032(12) 0.0665(15) Uani 1 1 d . . .
C2 C -0.1191(3) -0.5071(3) -0.99653(14) 0.0845(15) Uani 1 1 d U . .
C3 C -0.1654(3) -0.5074(3) -1.01766(14) 0.0777(15) Uani 1 1 d U . .
H3A H -0.1964 -0.4781 -1.0166 0.093 Uiso 1 1 calc R . .
C4 C -0.1663(3) -0.5503(3) -1.04013(16) 0.0902(17) Uani 1 1 d U . .
H4A H -0.1980 -0.5489 -1.0542 0.108 Uiso 1 1 calc R . .
C5 C -0.1225(3) -0.5951(3) -1.04285(15) 0.0903(16) Uani 1 1 d U A .
C6 C -0.0843(4) -0.6003(4) -1.01646(19) 0.1074(18) Uani 1 1 d U . .
C7 C -0.0796(4) -0.5566(4) -0.99653(17) 0.0988(18) Uani 1 1 d U . .
H7A H -0.0490 -0.5589 -0.9820 0.119 Uiso 1 1 calc R . .
C8 C -0.1270(3) -0.6416(3) -1.06691(14) 0.0797(15) Uani 1 1 d U . .
C9 C -0.0774(3) -0.6527(3) -1.08388(16) 0.0956(18) Uani 1 1 d U A .
H9A H -0.0422 -0.6295 -1.0805 0.115 Uiso 1 1 calc RD . .
C10 C -0.0758(3) -0.6986(3) -1.10706(18) 0.0891(18) Uani 1 1 d U . .
H10A H -0.0405 -0.7045 -1.1185 0.107 Uiso 1 1 calc R A .
C11 C -0.1274(3) -0.7338(2) -1.11205(13) 0.0633(13) Uani 1 1 d U A .
C12 C -0.1790(3) -0.7204(3) -1.09417(12) 0.0640(14) Uani 1 1 d U . .
H12A H -0.2156 -0.7409 -1.0980 0.077 Uiso 1 1 calc R A .
C13 C -0.1770(3) -0.6771(3) -1.07081(14) 0.0712(14) Uani 1 1 d U A .
C14 C -0.1286(3) -0.7838(3) -1.13410(11) 0.0630(15) Uani 1 1 d . . .
C15 C -0.0082(6) -0.6691(7) -0.9878(3) 0.187(4) Uani 1 1 d DU . .
H15A H 0.0131 -0.7074 -0.9905 0.281 Uiso 1 1 calc R . .
H15B H -0.0333 -0.6714 -0.9700 0.281 Uiso 1 1 calc R . .
H15C H 0.0211 -0.6365 -0.9856 0.281 Uiso 1 1 calc R . .
C16 C -0.2597(12) -0.6763(13) -1.0203(4) 0.182(6) Uani 0.50 1 d PDU A 2
H16A H -0.2584 -0.6389 -1.0089 0.273 Uiso 0.50 1 calc PR A 2
H16B H -0.2385 -0.7081 -1.0096 0.273 Uiso 0.50 1 calc PR A 2
H16C H -0.3017 -0.6882 -1.0234 0.273 Uiso 0.50 1 calc PR A 2
C16A C -0.2819(5) -0.6994(6) -1.0578(3) 0.080(3) Uani 0.50 1 d PDU A 1
H16D H -0.2914 -0.6996 -1.0789 0.119 Uiso 0.50 1 calc PR A 1
H16E H -0.3150 -0.6806 -1.0469 0.119 Uiso 0.50 1 calc PR A 1
H16F H -0.2764 -0.7409 -1.0509 0.119 Uiso 0.50 1 calc PR A 1
C17 C -0.0295(2) -0.3737(3) -0.87922(12) 0.0719(15) Uani 1 1 d . . .
C18 C 0.0134(3) -0.3720(3) -0.85357(13) 0.0901(16) Uani 1 1 d U B .
C19 C 0.0498(4) -0.4238(4) -0.84663(19) 0.113(2) Uani 1 1 d U . .
H19A H 0.0456 -0.4605 -0.8572 0.135 Uiso 1 1 calc R B .
C20 C 0.0929(5) -0.4176(4) -0.8229(2) 0.131(2) Uani 1 1 d DU B .
C21 C 0.0908(4) -0.3715(4) -0.80279(16) 0.1043(18) Uani 1 1 d U . .
C22 C 0.0638(3) -0.3186(4) -0.81313(15) 0.0910(17) Uani 1 1 d U B .
H22A H 0.0734 -0.2814 -0.8040 0.109 Uiso 1 1 calc R . .
C23 C 0.0217(3) -0.3196(3) -0.83723(14) 0.0834(16) Uani 1 1 d U . .
H23A H -0.0004 -0.2844 -0.8420 0.100 Uiso 1 1 calc R B .
C24 C 0.1324(4) -0.3721(5) -0.77603(19) 0.111(2) Uani 1 1 d U B .
C25 C 0.1075(5) -0.3641(6) -0.7473(2) 0.130(2) Uani 1 1 d U B .
C26 C 0.1414(4) -0.3613(5) -0.7222(2) 0.111(2) Uani 1 1 d U . .
H26 H 0.1239 -0.3494 -0.7040 0.133 Uiso 1 1 calc R D .
C27 C 0.2038(3) -0.3767(4) -0.72396(14) 0.0930(18) Uani 1 1 d U C .
C28 C 0.2305(4) -0.3790(4) -0.75270(18) 0.1083(19) Uani 1 1 d U . .
H28 H 0.2730 -0.3783 -0.7547 0.130 Uiso 1 1 calc R C .
C29 C 0.1942(4) -0.3823(5) -0.77761(18) 0.1252(19) Uani 1 1 d DU B .
C30 C 0.2436(3) -0.3817(2) -0.69657(10) 0.0576(13) Uani 1 1 d . . .
C31 C 0.1704(12) -0.4846(12) -0.8451(4) 0.173(5) Uani 0.50 1 d PDU B 2
H31A H 0.1973 -0.5182 -0.8403 0.260 Uiso 0.50 1 calc PR B 2
H31B H 0.1940 -0.4515 -0.8535 0.260 Uiso 0.50 1 calc PR B 2
H31C H 0.1403 -0.4979 -0.8595 0.260 Uiso 0.50 1 calc PR B 2
C31A C 0.1306(13) -0.5179(8) -0.8352(5) 0.167(5) Uani 0.50 1 d PDU B 1
H31D H 0.1059 -0.5475 -0.8247 0.250 Uiso 0.50 1 calc PR B 1
H31E H 0.1703 -0.5352 -0.8393 0.250 Uiso 0.50 1 calc PR B 1
H31F H 0.1110 -0.5070 -0.8538 0.250 Uiso 0.50 1 calc PR B 1
C32 C 0.2948(8) -0.3974(10) -0.8097(4) 0.144(6) Uani 0.50 1 d PDU C 1
H32A H 0.3039 -0.4035 -0.8306 0.217 Uiso 0.50 1 calc PR C 1
H32B H 0.3069 -0.4330 -0.7985 0.217 Uiso 0.50 1 calc PR C 1
H32C H 0.3168 -0.3621 -0.8025 0.217 Uiso 0.50 1 calc PR C 1
C32A C 0.0160(10) -0.3488(13) -0.7207(4) 0.185(5) Uani 0.50 1 d PDU D 2
H32D H -0.0185 -0.3271 -0.7289 0.277 Uiso 0.50 1 calc PR D 2
H32E H 0.0396 -0.3216 -0.7083 0.277 Uiso 0.50 1 calc PR D 2
H32F H 0.0016 -0.3827 -0.7089 0.277 Uiso 0.50 1 calc PR D 2
C33 C -0.0109(5) -0.0913(4) -0.45739(19) 0.114(3) Uani 1 1 d . . .
C34 C -0.0149(4) -0.1370(4) -0.43146(18) 0.106(3) Uani 1 1 d . . .
C35 C 0.0326(5) -0.1770(4) -0.43089(19) 0.124(3) Uani 1 1 d . . .
H35A H 0.0626 -0.1736 -0.4457 0.149 Uiso 1 1 calc R . .
C36 C 0.0389(5) -0.2241(4) -0.40873(17) 0.105(3) Uani 1 1 d . . .
C37 C -0.0106(4) -0.2246(3) -0.38707(14) 0.101(3) Uani 1 1 d D . .
C38 C -0.0567(4) -0.1840(4) -0.3899(2) 0.111(3) Uani 1 1 d . . .
H38A H -0.0891 -0.1856 -0.3763 0.134 Uiso 1 1 calc R . .
C39 C -0.0579(4) -0.1418(4) -0.41152(16) 0.098(3) Uani 1 1 d . . .
H39A H -0.0908 -0.1147 -0.4123 0.117 Uiso 1 1 calc R . .
C40 C 0.1421(6) -0.2569(7) -0.4210(3) 0.191(5) Uani 1 1 d U . .
H40A H 0.1673 -0.2923 -0.4172 0.286 Uiso 1 1 calc R . .
H40B H 0.1625 -0.2208 -0.4135 0.286 Uiso 1 1 calc R . .
H40C H 0.1354 -0.2528 -0.4423 0.286 Uiso 1 1 calc R . .
C41 C -0.2994(7) -0.4652(7) -0.9647(5) 0.193(6) Uani 0.75 1 d PDU . .
H41A H -0.3228 -0.4282 -0.9621 0.290 Uiso 0.75 1 calc PR . .
H41B H -0.2799 -0.4647 -0.9840 0.290 Uiso 0.75 1 calc PR . .
H41C H -0.2687 -0.4678 -0.9492 0.290 Uiso 0.75 1 calc PR . .
C42 C -0.3217(11) -0.5809(7) -0.9785(5) 0.244(8) Uani 0.75 1 d PDU . .
H42A H -0.3532 -0.5935 -0.9923 0.365 Uiso 0.75 1 calc PR . .
H42B H -0.3155 -0.6124 -0.9637 0.365 Uiso 0.75 1 calc PR . .
H42C H -0.2841 -0.5741 -0.9893 0.365 Uiso 0.75 1 calc PR . .
C43 C 0.0724(7) -0.5794(14) -1.1199(10) 0.130(7) Uani 0.25 1 d PDU . .
H43A H 0.0837 -0.5861 -1.1405 0.195 Uiso 0.25 1 calc PR . .
H43B H 0.0748 -0.6174 -1.1090 0.195 Uiso 0.25 1 calc PR . .
H43C H 0.0999 -0.5501 -1.1110 0.195 Uiso 0.25 1 calc PR . .
C44 C 0.0000 -0.5000 -1.1378(5) 0.159(4) Uani 0.50 2 d SPDU . .
N1 N -0.3416(7) -0.5201(6) -0.9626(4) 0.201(5) Uani 0.75 1 d PDU . .
H1A H -0.3783 -0.5090 -0.9702 0.241 Uiso 0.75 1 calc PR . .
H1B H -0.3473 -0.5286 -0.9430 0.241 Uiso 0.75 1 calc PR . .
N2 N 0.0080(8) -0.5553(7) -1.1185(5) 0.156(5) Uani 0.25 1 d PDU . .
H2A H -0.0182 -0.5848 -1.1246 0.187 Uiso 0.25 1 calc PR . .
H2B H -0.0013 -0.5456 -1.0993 0.187 Uiso 0.25 1 calc PRD . .

loop_
_atom_site_aniso_label
_atom_site_aniso_U_11
_atom_site_aniso_U_22
_atom_site_aniso_U_33
_atom_site_aniso_U_23
_atom_site_aniso_U_13
_atom_site_aniso_U_12
Cd1 0.04725(15) 0.04611(15) 0.02714(13) -0.00412(12) 0.00047(12) 0.00433(15)
Cd2 0.0498(2) 0.04022(19) 0.02885(18) 0.00112(17) 0.000 0.000
Cd3 0.1005(5) 0.1005(5) 0.0620(5) 0.000 0.000 0.000
Na1 0.119(2) 0.115(2) 0.072(2) 0.000 0.000 0.0634(19)
O1 0.106(3) 0.072(2) 0.056(2) -0.0325(18) -0.019(2) 0.006(2)
O2 0.078(2) 0.093(3) 0.074(3) -0.038(2) -0.005(2) 0.004(2)
O3 0.069(2) 0.104(3) 0.086(3) -0.046(2) 0.009(2) -0.011(2)
O4 0.079(2) 0.0598(19) 0.0396(17) -0.0156(16) 0.0116(16) -0.0203(18)
O5 0.155(4) 0.133(3) 0.136(3) -0.046(3) -0.056(3) 0.037(3)
O6 0.125(3) 0.103(3) 0.100(3) -0.049(2) 0.013(3) -0.004(3)
O7 0.117(3) 0.092(3) 0.077(3) -0.011(2) -0.050(2) 0.032(2)
O8 0.068(2) 0.086(2) 0.0424(18) -0.0050(17) -0.0194(16) 0.0362(19)
O9 0.065(2) 0.129(3) 0.0413(19) -0.016(2) -0.0100(16) 0.022(2)
O10 0.0628(19) 0.100(3) 0.0355(16) 0.0094(19) -0.0135(15) 0.008(2)
O11 0.175(4) 0.167(4) 0.170(4) 0.000(4) -0.020(4) 0.056(3)
O12A 0.157(5) 0.194(5) 0.158(5) -0.001(5) -0.013(5) 0.006(5)
O12 0.139(5) 0.151(5) 0.092(4) -0.007(4) -0.006(4) 0.029(4)
O13 0.144(5) 0.151(5) 0.096(4) 0.044(4) 0.023(4) 0.018(4)
O14 0.144(5) 0.134(5) 0.133(6) 0.026(4) -0.005(4) 0.015(5)
O15 0.166(5) 0.121(5) 0.141(5) 0.028(4) 0.040(4) 0.041(4)
C1 0.084(3) 0.064(3) 0.051(3) -0.031(2) -0.006(3) -0.022(3)
C2 0.089(3) 0.082(3) 0.082(3) -0.051(2) -0.025(3) 0.019(3)
C3 0.077(3) 0.077(3) 0.079(3) -0.044(3) -0.016(3) 0.012(3)
C4 0.091(3) 0.090(3) 0.089(3) -0.038(3) -0.043(3) 0.018(3)
C5 0.090(3) 0.088(3) 0.093(3) -0.051(3) -0.049(3) 0.014(3)
C6 0.115(3) 0.102(3) 0.105(3) -0.035(3) -0.043(3) 0.027(3)
C7 0.103(3) 0.105(3) 0.089(3) -0.044(3) -0.035(3) 0.023(3)
C8 0.085(3) 0.086(3) 0.069(3) -0.050(2) -0.019(3) 0.010(3)
C9 0.093(3) 0.093(3) 0.100(4) -0.049(3) -0.018(3) -0.015(3)
C10 0.086(3) 0.089(3) 0.093(3) -0.035(3) -0.003(3) -0.016(3)
C11 0.062(2) 0.054(2) 0.074(3) 0.012(2) -0.013(2) -0.016(2)
C12 0.077(3) 0.059(2) 0.057(3) -0.025(2) 0.004(2) -0.009(2)
C13 0.095(3) 0.060(2) 0.058(3) -0.031(2) 0.003(2) -0.004(2)
C14 0.082(4) 0.068(3) 0.039(2) -0.005(2) -0.002(3) -0.003(3)
C15 0.195(7) 0.183(6) 0.182(7) -0.017(6) -0.027(6) 0.020(6)
C16 0.183(10) 0.182(10) 0.181(10) -0.015(9) -0.011(9) 0.001(9)
C16A 0.086(5) 0.075(5) 0.078(5) -0.028(4) 0.032(5) 0.000(5)
C17 0.085(3) 0.074(3) 0.057(3) -0.022(3) -0.047(2) 0.033(3)
C18 0.108(3) 0.099(3) 0.063(3) -0.011(3) -0.051(2) 0.041(3)
C19 0.131(4) 0.112(4) 0.095(3) -0.005(3) -0.048(3) 0.038(3)
C20 0.147(3) 0.129(3) 0.118(3) -0.002(3) -0.041(3) 0.043(3)
C21 0.119(3) 0.115(4) 0.078(3) -0.016(3) -0.045(3) 0.032(3)
C22 0.097(3) 0.109(3) 0.067(3) -0.019(3) -0.035(3) 0.022(3)
C23 0.087(3) 0.099(3) 0.064(3) -0.015(3) -0.037(2) 0.029(3)
C24 0.103(3) 0.141(4) 0.087(3) -0.007(3) -0.031(3) 0.030(3)
C25 0.108(3) 0.170(4) 0.112(3) 0.005(3) -0.028(3) 0.016(3)
C26 0.093(3) 0.154(4) 0.086(3) -0.005(3) -0.021(3) 0.021(3)
C27 0.085(3) 0.142(4) 0.052(3) -0.010(3) -0.025(3) 0.024(3)
C28 0.101(3) 0.144(4) 0.080(3) -0.011(3) -0.017(3) 0.020(3)
C29 0.127(3) 0.157(4) 0.092(3) -0.011(3) -0.014(3) 0.032(3)
C30 0.079(3) 0.062(3) 0.032(2) -0.011(2) -0.012(2) 0.000(3)
C31 0.175(9) 0.157(8) 0.187(9) -0.004(8) 0.005(8) 0.026(8)
C31A 0.182(10) 0.134(9) 0.184(10) 0.000(9) -0.015(10) 0.038(9)
C32 0.191(12) 0.152(11) 0.090(9) 0.002(9) 0.015(10) 0.053(11)
C32A 0.180(8) 0.198(8) 0.176(8) 0.000(6) -0.012(6) 0.000(6)
C33 0.170(8) 0.091(5) 0.080(5) 0.020(4) -0.012(6) 0.001(6)
C34 0.125(6) 0.111(6) 0.081(5) 0.011(4) -0.028(4) 0.021(5)
C35 0.162(7) 0.129(6) 0.081(5) 0.038(5) 0.021(5) -0.047(6)
C36 0.141(7) 0.104(5) 0.069(4) 0.027(4) 0.001(5) -0.003(5)
C37 0.111(5) 0.117(6) 0.075(4) 0.031(4) -0.001(4) -0.004(5)
C38 0.097(5) 0.148(7) 0.090(5) 0.041(5) 0.001(4) -0.002(5)
C39 0.092(5) 0.126(6) 0.076(4) 0.033(4) 0.021(4) 0.002(4)
C40 0.189(10) 0.201(10) 0.183(10) 0.038(9) 0.041(8) 0.016(9)
C41 0.182(11) 0.172(10) 0.225(12) -0.025(9) 0.014(10) -0.003(9)
C42 0.256(12) 0.234(12) 0.240(13) 0.000(11) -0.011(11) -0.011(11)
C43 0.118(10) 0.124(11) 0.148(11) 0.021(10) 0.018(10) -0.039(9)
C44 0.143(7) 0.159(7) 0.174(7) 0.000 0.000 -0.020(7)
N1 0.193(9) 0.202(9) 0.208(9) -0.051(8) -0.011(8) -0.011(8)
N2 0.142(8) 0.153(8) 0.173(8) 0.002(7) 0.003(7) -0.023(8)

loop_
_atom_type_symbol
_atom_type_description
_atom_type_scat_dispersion_real
_atom_type_scat_dispersion_imag
_atom_type_scat_source
C C 0.0033 0.0016 'International Tables Vol C Tables 4.2.6.8 and 6.1.1.4'
H H 0.0000 0.0000 'International Tables Vol C Tables 4.2.6.8 and 6.1.1.4'
O O 0.0106 0.0060 'International Tables Vol C Tables 4.2.6.8 and 6.1.1.4'
N N 0.0061 0.0033 'International Tables Vol C Tables 4.2.6.8 and 6.1.1.4'
Na Na 0.0362 0.0249 'International Tables Vol C Tables 4.2.6.8 and 6.1.1.4'
Cd Cd -0.8075 1.2024 'International Tables Vol C Tables 4.2.6.8 and 6.1.1.4'

loop_
_geom_angle_atom_site_label_1
_geom_angle_atom_site_label_2
_geom_angle_atom_site_label_3
_geom_angle
_geom_angle_site_symmetry_1
_geom_angle_site_symmetry_3
O9 Cd1 O3 130.49(17) 7_454 15_344
O9 Cd1 O1 103.96(15) 7_454 .
O3 Cd1 O1 110.60(15) 15_344 .
O9 Cd1 O7 127.04(19) 7_454 .
O3 Cd1 O7 95.04(18) 15_344 .
O1 Cd1 O7 77.20(16) . .
O9 Cd1 O2 85.03(15) 7_454 .
O3 Cd1 O2 86.80(16) 15_344 .
O1 Cd1 O2 55.00(15) . .
O7 Cd1 O2 128.91(16) . .
O9 Cd1 O8 84.97(15) 7_454 .
O3 Cd1 O8 106.99(15) 15_344 .
O1 Cd1 O8 118.71(14) . .
O7 Cd1 O8 52.68(15) . .
O2 Cd1 O8 166.16(14) . .
O9 Cd1 O4 87.23(14) 7_454 15_344
O3 Cd1 O4 53.05(13) 15_344 15_344
O1 Cd1 O4 163.09(14) . 15_344
O7 Cd1 O4 106.38(15) . 15_344
O2 Cd1 O4 114.71(13) . 15_344
O8 Cd1 O4 74.30(12) . 15_344
O9 Cd1 C1 96.35(15) 7_454 .
O3 Cd1 C1 99.63(17) 15_344 .
O1 Cd1 C1 25.82(17) . .
O7 Cd1 C1 101.40(17) . .
O2 Cd1 C1 29.19(17) . .
O8 Cd1 C1 143.63(16) . .
O4 Cd1 C1 142.02(16) 15_344 .
O9 Cd1 Na1 121.57(13) 7_454 .
O3 Cd1 Na1 107.36(11) 15_344 .
O1 Cd1 Na1 37.73(12) . .
O7 Cd1 Na1 39.49(13) . .
O2 Cd1 Na1 91.38(12) . .
O8 Cd1 Na1 85.73(9) . .
O4 Cd1 Na1 143.59(11) 15_344 .
C1 Cd1 Na1 62.58(14) . .
O10 Cd2 O10 176.8(2) 7_454 12_443
O10 Cd2 O8 90.76(14) 7_454 14_442
O10 Cd2 O8 91.25(14) 12_443 14_442
O10 Cd2 O8 91.25(14) 7_454 .
O10 Cd2 O8 90.76(14) 12_443 .
O8 Cd2 O8 101.6(2) 14_442 .
O10 Cd2 O4 85.24(14) 7_454 15_344
O10 Cd2 O4 92.62(14) 12_443 15_344
O8 Cd2 O4 175.06(14) 14_442 15_344
O8 Cd2 O4 81.38(13) . 15_344
O10 Cd2 O4 92.62(14) 7_454 4_453
O10 Cd2 O4 85.24(14) 12_443 4_453
O8 Cd2 O4 81.38(13) 14_442 4_453
O8 Cd2 O4 175.06(14) . 4_453
O4 Cd2 O4 95.88(19) 15_344 4_453
O13 Cd3 O13 121.3(3) 3_554 4_554
O13 Cd3 O13 103.88(14) 3_554 2
O13 Cd3 O13 103.88(14) 4_554 2
O13 Cd3 O13 103.88(14) 3_554 .
O13 Cd3 O13 103.88(14) 4_554 .
O13 Cd3 O13 121.3(3) 2 .
O13 Cd3 O14 52.3(2) 3_554 3_554
O13 Cd3 O14 83.0(2) 4_554 3_554
O13 Cd3 O14 81.1(2) 2 3_554
O13 Cd3 O14 152.9(2) . 3_554
O13 Cd3 O14 83.0(2) 3_554 4_554
O13 Cd3 O14 52.3(2) 4_554 4_554
O13 Cd3 O14 152.9(2) 2 4_554
O13 Cd3 O14 81.1(2) . 4_554
O14 Cd3 O14 82.9(4) 3_554 4_554
O13 Cd3 O14 81.1(2) 3_554 .
O13 Cd3 O14 152.9(2) 4_554 .
O13 Cd3 O14 83.0(2) 2 .
O13 Cd3 O14 52.3(2) . .
O14 Cd3 O14 124.2(2) 3_554 .
O14 Cd3 O14 124.2(2) 4_554 .
O13 Cd3 O14 152.9(2) 3_554 2
O13 Cd3 O14 81.1(2) 4_554 2
O13 Cd3 O14 52.3(2) 2 2
O13 Cd3 O14 83.0(2) . 2
O14 Cd3 O14 124.2(2) 3_554 2
O14 Cd3 O14 124.2(2) 4_554 2
O14 Cd3 O14 82.9(4) . 2
O1 Na1 O1 106.9(3) . 2_545
O1 Na1 O7 78.81(14) . .
O1 Na1 O7 155.13(17) 2_545 .
O1 Na1 O7 155.13(17) . 2_545
O1 Na1 O7 78.81(14) 2_545 2_545
O7 Na1 O7 106.5(3) . 2_545
O1 Na1 Cd1 39.07(10) . .
O1 Na1 Cd1 139.96(17) 2_545 .
O7 Na1 Cd1 39.75(11) . .
O7 Na1 Cd1 141.23(17) 2_545 .
O1 Na1 Cd1 139.96(17) . 2_545
O1 Na1 Cd1 39.07(10) 2_545 2_545
O7 Na1 Cd1 141.23(17) . 2_545
O7 Na1 Cd1 39.75(11) 2_545 2_545
Cd1 Na1 Cd1 178.96(13) . 2_545
C1 O1 Na1 154.8(4) . .
C1 O1 Cd1 93.0(4) . .
Na1 O1 Cd1 103.19(16) . .
C1 O2 Cd1 88.0(3) . .
C14 O3 Cd1 94.8(3) . 7_444
C14 O4 Cd2 143.0(4) . 3_543
C14 O4 Cd1 86.8(3) . 7_444
Cd2 O4 Cd1 96.06(13) 3_543 7_444
C6 O5 C15 116.4(7) . .
C13 O6 C16A 118.6(7) . .
C13 O6 C16 147.0(11) . .
C16A O6 C16 71.9(11) . .
C17 O7 Na1 138.9(4) . .
C17 O7 Cd1 94.9(3) . .
Na1 O7 Cd1 100.77(19) . .
C17 O8 Cd2 144.7(4) . .
C17 O8 Cd1 94.3(3) . .
Cd2 O8 Cd1 99.03(13) . .
C30 O9 Cd1 134.6(3) . 15_444
C30 O10 Cd2 131.9(3) . 11_543
C31A O11 C20 112.0(12) . .
C31A O11 C31 47.4(14) . .
C20 O11 C31 111.2(11) . .
C25 O12A C32A 126.8(17) . .
C29 O12 C32 121.2(11) . .
C33 O13 Cd3 98.8(6) . .
C33 O14 Cd3 88.1(6) . .
C36 O15 C40 121.9(8) . .
O1 C1 O2 123.8(5) . .
O1 C1 C2 121.2(6) . .
O2 C1 C2 115.0(5) . .
O1 C1 Cd1 61.1(3) . .
O2 C1 Cd1 62.8(3) . .
C2 C1 Cd1 177.6(5) . .
C3 C2 C7 116.8(6) . .
C3 C2 C1 122.9(6) . .
C7 C2 C1 119.2(6) . .
C2 C3 C4 120.8(6) . .
C2 C3 H3A 119.6 . .
C4 C3 H3A 119.6 . .
C5 C4 C3 122.7(6) . .
C5 C4 H4A 118.6 . .
C3 C4 H4A 118.6 . .
C4 C5 C6 112.7(6) . .
C4 C5 C8 120.4(6) . .
C6 C5 C8 125.0(6) . .
C7 C6 O5 126.1(8) . .
C7 C6 C5 122.7(7) . .
O5 C6 C5 111.0(6) . .
C6 C7 C2 121.4(7) . .
C6 C7 H7A 119.3 . .
C2 C7 H7A 119.3 . .
C9 C8 C13 118.4(5) . .
C9 C8 C5 118.6(6) . .
C13 C8 C5 122.7(6) . .
C8 C9 C10 123.4(6) . .
C8 C9 H9A 118.3 . .
C10 C9 H9A 118.3 . .
C11 C10 C9 118.8(7) . .
C11 C10 H10A 120.6 . .
C9 C10 H10A 120.6 . .
C10 C11 C12 116.4(5) . .
C10 C11 C14 122.3(6) . .
C12 C11 C14 121.2(5) . .
C13 C12 C11 122.2(6) . .
C13 C12 H12A 118.9 . .
C11 C12 H12A 118.9 . .
C8 C13 O6 117.2(5) . .
C8 C13 C12 120.3(6) . .
O6 C13 C12 122.2(6) . .
O4 C14 O3 124.4(5) . .
O4 C14 C11 118.8(5) . .
O3 C14 C11 116.4(5) . .
O5 C15 H15A 109.5 . .
O5 C15 H15B 109.5 . .
H15A C15 H15B 109.5 . .
O5 C15 H15C 109.5 . .
H15A C15 H15C 109.5 . .
H15B C15 H15C 109.5 . .
O6 C16 H16A 109.5 . .
O6 C16 H16B 109.5 . .
H16A C16 H16B 109.5 . .
O6 C16 H16C 109.5 . .
H16A C16 H16C 109.5 . .
H16B C16 H16C 109.5 . .
O6 C16A H16D 109.5 . .
O6 C16A H16E 109.5 . .
H16D C16A H16E 109.5 . .
O6 C16A H16F 109.5 . .
H16D C16A H16F 109.5 . .
H16E C16A H16F 109.5 . .
O8 C17 O7 118.1(5) . .
O8 C17 C18 121.4(5) . .
O7 C17 C18 120.3(5) . .
C23 C18 C19 118.5(6) . .
C23 C18 C17 121.0(6) . .
C19 C18 C17 120.3(6) . .
C18 C19 C20 117.2(8) . .
C18 C19 H19A 121.4 . .
C20 C19 H19A 121.4 . .
C21 C20 O11 113.7(8) . .
C21 C20 C19 122.8(8) . .
O11 C20 C19 123.2(9) . .
C20 C21 C22 114.7(7) . .
C20 C21 C24 120.1(8) . .
C22 C21 C24 122.2(8) . .
C21 C22 C23 121.4(7) . .
C21 C22 H22A 119.3 . .
C23 C22 H22A 119.3 . .
C18 C23 C22 120.2(6) . .
C18 C23 H23A 119.9 . .
C22 C23 H23A 119.9 . .
C29 C24 C25 116.8(8) . .
C29 C24 C21 123.9(8) . .
C25 C24 C21 119.2(8) . .
O12A C25 C26 117.5(12) . .
O12A C25 C24 117.6(11) . .
C26 C25 C24 123.5(9) . .
C25 C26 C27 118.5(8) . .
C25 C26 H26 120.8 . .
C27 C26 H26 120.8 . .
C26 C27 C28 117.4(7) . .
C26 C27 C30 122.1(6) . .
C28 C27 C30 119.9(6) . .
C29 C28 C27 120.1(8) . .
C29 C28 H28 120.0 . .
C27 C28 H28 120.0 . .
C28 C29 O12 120.0(9) . .
C28 C29 C24 121.4(8) . .
O12 C29 C24 117.8(9) . .
O9 C30 O10 128.5(4) . .
O9 C30 C27 115.9(5) . .
O10 C30 C27 115.5(5) . .
O11 C31 H31A 109.5 . .
O11 C31 H31B 109.5 . .
H31A C31 H31B 109.5 . .
O11 C31 H31C 109.5 . .
H31A C31 H31C 109.5 . .
H31B C31 H31C 109.5 . .
O11 C31A H31D 109.5 . .
O11 C31A H31E 109.5 . .
H31D C31A H31E 109.5 . .
O11 C31A H31F 109.5 . .
H31D C31A H31F 109.5 . .
H31E C31A H31F 109.5 . .
O12 C32 H32A 109.5 . .
O12 C32 H32B 109.5 . .
H32A C32 H32B 109.5 . .
O12 C32 H32C 109.5 . .
H32A C32 H32C 109.5 . .
H32B C32 H32C 109.5 . .
O12A C32A H32D 109.5 . .
O12A C32A H32E 109.5 . .
H32D C32A H32E 109.5 . .
O12A C32A H32F 109.5 . .
H32D C32A H32F 109.5 . .
H32E C32A H32F 109.5 . .
O13 C33 O14 120.7(8) . .
O13 C33 C34 125.5(9) . .
O14 C33 C34 113.5(9) . .
C39 C34 C35 119.2(8) . .
C39 C34 C33 127.7(9) . .
C35 C34 C33 113.0(8) . .
C34 C35 C36 123.3(9) . .
C34 C35 H35A 118.3 . .
C36 C35 H35A 118.3 . .
O15 C36 C35 128.4(9) . .
O15 C36 C37 118.5(7) . .
C35 C36 C37 113.1(8) . .
C38 C37 C36 119.3(7) . .
C38 C37 C37 122.5(6) . 14_443
C36 C37 C37 118.0(6) . 14_443
C39 C38 C37 122.5(8) . .
C39 C38 H38A 118.7 . .
C37 C38 H38A 118.7 . .
C34 C39 C38 122.5(9) . .
C34 C39 H39A 118.8 . .
C38 C39 H39A 118.8 . .
O15 C40 H40A 109.5 . .
O15 C40 H40B 109.5 . .
H40A C40 H40B 109.5 . .
O15 C40 H40C 109.5 . .
H40A C40 H40C 109.5 . .
H40B C40 H40C 109.5 . .
N1 C41 H41A 109.5 . .
N1 C41 H41B 109.5 . .
H41A C41 H41B 109.5 . .
N1 C41 H41C 109.5 . .
H41A C41 H41C 109.5 . .
H41B C41 H41C 109.5 . .
N1 C42 H42A 109.5 . .
N1 C42 H42B 109.5 . .
H42A C42 H42B 109.5 . .
N1 C42 H42C 109.5 . .
H42A C42 H42C 109.5 . .
H42B C42 H42C 109.5 . .
N2 C43 H43A 109.5 . .
N2 C43 H43B 109.5 . .
H43A C43 H43B 109.5 . .
N2 C43 H43C 109.5 . .
H43A C43 H43C 109.5 . .
H43B C43 H43C 109.5 . .
N2 C44 N2 110(2) . 2_545
C41 N1 C42 118.3(15) . .
C41 N1 H1A 107.7 . .
C42 N1 H1A 107.7 . .
C41 N1 H1B 107.7 . .
C42 N1 H1B 107.7 . .
H1A N1 H1B 107.1 . .
C44 N2 C43 111.6(18) . .
C44 N2 H2A 109.3 . .
C43 N2 H2A 109.3 . .
C44 N2 H2B 109.3 . .
C43 N2 H2B 109.3 . .
H2A N2 H2B 108.0 . .

loop_
_geom_bond_atom_site_label_1
_geom_bond_atom_site_label_2
_geom_bond_distance
_geom_bond_site_symmetry_2
Cd1 O9 2.181(4) 7_454
Cd1 O3 2.361(4) 15_344
Cd1 O1 2.370(4) .
Cd1 O7 2.382(4) .
Cd1 O2 2.404(4) .
Cd1 O8 2.431(4) .
Cd1 O4 2.537(4) 15_344
Cd1 C1 2.702(5) .
Cd1 Na1 3.6602(5) .
Cd2 O10 2.211(3) 7_454
Cd2 O10 2.211(3) 12_443
Cd2 O8 2.302(4) 14_442
Cd2 O8 2.302(4) .
Cd2 O4 2.302(4) 15_344
Cd2 O4 2.302(4) 4_453
Cd3 O13 2.302(6) 3_554
Cd3 O13 2.302(6) 4_554
Cd3 O13 2.302(6) 2
Cd3 O13 2.302(6) .
Cd3 O14 2.501(7) 3_554
Cd3 O14 2.501(7) 4_554
Cd3 O14 2.501(7) .
Cd3 O14 2.501(7) 2
Na1 O1 2.301(5) .
Na1 O1 2.301(5) 2_545
Na1 O7 2.369(5) .
Na1 O7 2.369(5) 2_545
Na1 Cd1 3.6602(5) 2_545
O1 C1 1.179(7) .
O2 C1 1.319(7) .
O3 C14 1.246(7) .
O3 Cd1 2.361(4) 7_444
O4 C14 1.234(7) .
O4 Cd2 2.302(4) 3_543
O4 Cd1 2.537(4) 7_444
O5 C6 1.413(10) .
O5 C15 1.610(12) .
O6 C13 1.365(8) .
O6 C16A 1.430(12) .
O6 C16 1.633(19) .
O7 C17 1.277(7) .
O8 C17 1.213(6) .
O9 C30 1.234(7) .
O9 Cd1 2.181(4) 15_444
O10 C30 1.248(6) .
O10 Cd2 2.211(3) 11_543
O11 C31A 1.476(19) .
O11 C20 1.413(10) .
O11 C31 1.541(19) .
O12A C25 1.196(17) .
O12A C32A 1.418(17) .
O12 C29 1.369(11) .
O12 C32 1.649(18) .
O13 C33 1.201(12) .
O14 C33 1.242(12) .
O15 C36 1.307(11) .
O15 C40 1.459(14) .
C1 C2 1.521(7) .
C2 C3 1.377(9) .
C2 C7 1.380(10) .
C3 C4 1.366(9) .
C3 H3A 0.9300 .
C4 C5 1.371(10) .
C4 H4A 0.9300 .
C5 C6 1.441(10) .
C5 C8 1.476(8) .
C6 C7 1.303(11) .
C7 H7A 0.9300 .
C8 C9 1.338(10) .
C8 C13 1.347(9) .
C9 C10 1.434(10) .
C9 H9A 0.9300 .
C10 C11 1.379(9) .
C10 H10A 0.9300 .
C11 C12 1.405(8) .
C11 C14 1.465(8) .
C12 C13 1.402(8) .
C12 H12A 0.9300 .
C15 H15A 0.9600 .
C15 H15B 0.9600 .
C15 H15C 0.9600 .
C16 H16A 0.9600 .
C16 H16B 0.9600 .
C16 H16C 0.9600 .
C16A H16D 0.9600 .
C16A H16E 0.9600 .
C16A H16F 0.9600 .
C17 C18 1.474(7) .
C18 C23 1.365(10) .
C18 C19 1.412(11) .
C19 C20 1.417(13) .
C19 H19A 0.9300 .
C20 C21 1.346(13) .
C21 C22 1.371(11) .
C21 C24 1.496(11) .
C22 C23 1.409(9) .
C22 H22A 0.9300 .
C23 H23A 0.9300 .
C24 C29 1.365(12) .
C24 C25 1.397(13) .
C25 C26 1.340(13) .
C26 C27 1.403(10) .
C26 H26 0.9300 .
C27 C28 1.403(10) .
C27 C30 1.497(8) .
C28 C29 1.362(11) .
C28 H28 0.9300 .
C31 H31A 0.9600 .
C31 H31B 0.9600 .
C31 H31C 0.9600 .
C31A H31D 0.9600 .
C31A H31E 0.9600 .
C31A H31F 0.9600 .
C32 H32A 0.9600 .
C32 H32B 0.9600 .
C32 H32C 0.9600 .
C32A H32D 0.9600 .
C32A H32E 0.9600 .
C32A H32F 0.9600 .
C33 C34 1.524(12) .
C34 C39 1.293(11) .
C34 C35 1.351(13) .
C35 C36 1.430(11) .
C35 H35A 0.9300 .
C36 C37 1.445(12) .
C37 C38 1.344(12) .
C37 C37 1.539(12) 14_443
C38 C39 1.329(11) .
C38 H38A 0.9300 .
C39 H39A 0.9300 .
C40 H40A 0.9600 .
C40 H40B 0.9600 .
C40 H40C 0.9600 .
C41 N1 1.511(15) .
C41 H41A 0.9600 .
C41 H41B 0.9600 .
C41 H41C 0.9600 .
C42 N1 1.562(16) .
C42 H42A 0.9600 .
C42 H42B 0.9600 .
C42 H42C 0.9600 .
C43 N2 1.498(18) .
C43 H43A 0.9600 .
C43 H43B 0.9600 .
C43 H43C 0.9600 .
C44 N2 1.488(16) .
C44 N2 1.488(16) 2_545
N1 H1A 0.9000 .
N1 H1B 0.9000 .
N2 H2A 0.9000 .
N2 H2B 0.9000 .

loop_
_platon_squeeze_void_nr
_platon_squeeze_void_average_x
_platon_squeeze_void_average_y
_platon_squeeze_void_average_z
_platon_squeeze_void_volume
_platon_squeeze_void_count_electrons
_platon_squeeze_void_content
1 0.000 0.000 0.000 76 19 ' '
2 0.000 0.500 0.250 76 19 ' '
3 0.000 0.000 0.300 54 15 ' '
4 0.000 0.500 0.551 54 15 ' '
5 0.000 0.000 0.699 54 15 ' '
6 0.000 0.500 0.949 54 15 ' '
7 0.250 0.292 0.375 368 103 ' '
8 0.250 0.208 0.875 368 103 ' '
9 0.208 0.750 0.125 368 103 ' '
10 0.292 0.750 0.625 368 103 ' '
11 0.500 1.000 0.051 54 15 ' '
12 0.500 0.500 0.199 54 15 ' '
13 0.500 0.000 0.449 54 15 ' '
14 0.500 0.500 0.801 54 15 ' '
15 0.500 0.500 0.500 76 19 ' '
16 0.500 1.000 0.750 76 19 ' '
17 0.750 0.708 0.375 368 103 ' '
18 0.750 0.792 0.875 368 103 ' '
19 0.708 0.250 0.625 368 103 ' '
20 0.792 0.250 0.125 368 103 ' '
